data_7047856
loop_
_publ_author_name
'Fatila, Elisabeth M.'
'Maahs, Adam C.'
'Hetherington, Erin E.'
'Cooper, Brandon J.'
'Cooper, Riley E.'
'Daanen, Nick N.'
'Jennings, Michael'
'Skrabalak, Sara E.'
'Preuss, Kathryn E.'

_publ_section_title
;
 Stoichiometric control: 8- and 10-coordinate Ln(hfac)<sub>3</sub>(bpy)
 and Ln(hfac)<sub>3</sub>(bpy)<sub>2</sub> complexes of the early
 lanthanides La-Sm.
;
_journal_issue 45
_journal_name_full 'Dalton transactions (Cambridge, England : 2003)'
_journal_page_first 16232
_journal_page_last 16241
_journal_paper_doi 10.1039/c8dt03286f
_journal_volume 47
_journal_year 2018
_chemical_formula_moiety 'C25 H11 F18 N2 O6 Sm'
_chemical_formula_sum 'C25 H11 F18 N2 O6 Sm'
_chemical_formula_weight 927.71
_chemical_properties_physical Moisture-sensitive,Hygroscopic
_space_group_crystal_system triclinic
_space_group_IT_number 2
_space_group_name_Hall '-P 1'
_space_group_name_H-M_alt 'P -1'
_symmetry_space_group_name_Hall '-P 1'
_symmetry_space_group_name_H-M 'P -1'
_atom_sites_solution_hydrogens geom
_atom_sites_solution_primary direct
_atom_sites_solution_secondary difmap
_audit_creation_method SHELXL-2018/3
_audit_update_record
;
2018-10-07 deposited with the CCDC.
2018-10-22 downloaded from the CCDC.
;
_cell_angle_alpha 78.721(3)
_cell_angle_beta 76.813(4)
_cell_angle_gamma 72.850(3)
_cell_formula_units_Z 4
_cell_length_a 11.8612(19)
_cell_length_b 15.851(3)
_cell_length_c 17.880(3)
_cell_measurement_reflns_used 5258
_cell_measurement_temperature 150(2)
_cell_measurement_theta_max 25.05
_cell_measurement_theta_min 2.35
_cell_volume 3097.6(9)
_computing_cell_refinement 'Bruker SMART'
_computing_data_collection 'Bruker SMART'
_computing_data_reduction 'Bruker SAINT'
_computing_molecular_graphics 'Mercury 3.10.2'
_computing_publication_material 'Microsoft Office 2013'
_computing_structure_refinement 'SHELXL-2018/3 (Sheldrick, 2018)'
_computing_structure_solution 'SHELXS-97 (Sheldrick, 2008)'
_diffrn_ambient_temperature 150(2)
_diffrn_measured_fraction_theta_full 0.992
_diffrn_measured_fraction_theta_max 0.992
_diffrn_measurement_device_type 'CCD area detector'
_diffrn_measurement_method 'phi and omega scans'
_diffrn_radiation_type MoK\a
_diffrn_radiation_wavelength 0.71073
_diffrn_reflns_av_R_equivalents 0.0915
_diffrn_reflns_av_unetI/netI 0.1192
_diffrn_reflns_Laue_measured_fraction_full 0.992
_diffrn_reflns_Laue_measured_fraction_max 0.992
_diffrn_reflns_limit_h_max 11
_diffrn_reflns_limit_h_min -14
_diffrn_reflns_limit_k_max 18
_diffrn_reflns_limit_k_min -18
_diffrn_reflns_limit_l_max 21
_diffrn_reflns_limit_l_min -16
_diffrn_reflns_number 30731
_diffrn_reflns_point_group_measured_fraction_full 0.992
_diffrn_reflns_point_group_measured_fraction_max 0.992
_diffrn_reflns_theta_full 25.027
_diffrn_reflns_theta_max 25.027
_diffrn_reflns_theta_min 2.350
_diffrn_source 'fine-focus sealed tube'
_exptl_absorpt_coefficient_mu 2.047
_exptl_absorpt_correction_T_max 0.9045
_exptl_absorpt_correction_T_min 0.6436
_exptl_absorpt_correction_type multi-scan
_exptl_absorpt_process_details SADABS
_exptl_crystal_colour colorless
_exptl_crystal_density_diffrn 1.989
_exptl_crystal_density_method 'not measured'
_exptl_crystal_description plate
_exptl_crystal_F_000 1788
_exptl_crystal_size_max 0.236
_exptl_crystal_size_mid 0.197
_exptl_crystal_size_min 0.050
_refine_diff_density_max 1.044
_refine_diff_density_min -1.050
_refine_diff_density_rms 0.152
_refine_ls_extinction_method none
_refine_ls_goodness_of_fit_ref 1.003
_refine_ls_hydrogen_treatment constr
_refine_ls_matrix_type full
_refine_ls_number_parameters 1042
_refine_ls_number_reflns 10844
_refine_ls_number_restraints 516
_refine_ls_restrained_S_all 0.990
_refine_ls_R_factor_all 0.1162
_refine_ls_R_factor_gt 0.0587
_refine_ls_shift/su_max 0.013
_refine_ls_shift/su_mean 0.000
_refine_ls_structure_factor_coef Fsqd
_refine_ls_weighting_details 'w=1/[\s^2^(Fo^2^)+(0.0495P)^2^] where P=(Fo^2^+2Fc^2^)/3'
_refine_ls_weighting_scheme calc
_refine_ls_wR_factor_gt 0.1123
_refine_ls_wR_factor_ref 0.1331
_reflns_Friedel_coverage 0.000
_reflns_number_gt 6504
_reflns_number_total 10844
_reflns_threshold_expression 'I > 2\s(I)'
_cod_data_source_file c8dt03286f2.cif
_cod_data_source_block eh110
_cod_depositor_comments 'Adding full bibliography for 7047848--7047856.cif.'
_cod_database_code 7047856
_shelx_shelxl_version_number 2018/3
_shelx_space_group_comment
;
The symmetry employed for this shelxl refinement is uniquely defined
by the following loop, which should always be used as a source of
symmetry information in preference to the above space-group names.
They are only intended as comments.
;
_shelx_estimated_absorpt_t_min 0.644
_shelx_estimated_absorpt_t_max 0.905

loop_
_space_group_symop_operation_xyz
'x, y, z'
'-x, -y, -z'

loop_
_atom_site_label
_atom_site_type_symbol
_atom_site_fract_x
_atom_site_fract_y
_atom_site_fract_z
_atom_site_U_iso_or_equiv
_atom_site_adp_type
_atom_site_occupancy
_atom_site_site_symmetry_order
_atom_site_calc_flag
_atom_site_refinement_flags_posn
_atom_site_refinement_flags_adp
_atom_site_refinement_flags_occupancy
_atom_site_disorder_assembly
_atom_site_disorder_group
Sm1 Sm 0.97877(4) 0.25709(3) 0.01791(2) 0.02421(15) Uani 1 1 d . U . . .
N1 N 0.8780(6) 0.1340(5) 0.0270(4) 0.0241(16) Uani 1 1 d . U . . .
C2 C 0.7942(8) 0.1178(6) 0.0892(5) 0.034(2) Uani 1 1 d . U . . .
H2A H 0.784496 0.145828 0.133461 0.041 Uiso 1 1 calc R U . . .
C3 C 0.7203(8) 0.0615(6) 0.0920(5) 0.031(2) Uani 1 1 d . U . . .
H3A H 0.662905 0.051034 0.136963 0.037 Uiso 1 1 calc R U . . .
C4 C 0.7344(9) 0.0226(7) 0.0276(6) 0.045(3) Uani 1 1 d . U . . .
H4A H 0.683029 -0.012707 0.025926 0.054 Uiso 1 1 calc R U . . .
C5 C 0.8231(9) 0.0346(6) -0.0346(5) 0.036(2) Uani 1 1 d . U . . .
H5A H 0.837959 0.003036 -0.077370 0.044 Uiso 1 1 calc R U . . .
C6 C 0.8912(8) 0.0926(6) -0.0355(5) 0.0234(19) Uani 1 1 d . U . . .
C7 C 0.9901(9) 0.1092(6) -0.1013(5) 0.028(2) Uani 1 1 d . U . . .
C8 C 1.0113(10) 0.0738(7) -0.1699(5) 0.044(3) Uani 1 1 d . U . . .
H8A H 0.963826 0.037414 -0.175756 0.052 Uiso 1 1 calc R U . . .
C9 C 1.1001(11) 0.0915(7) -0.2286(6) 0.051(3) Uani 1 1 d . U . . .
H9A H 1.112000 0.069793 -0.276495 0.062 Uiso 1 1 calc R U . . .
C10 C 1.1712(9) 0.1395(7) -0.2194(5) 0.041(3) Uani 1 1 d . U . . .
H10A H 1.237338 0.148338 -0.258609 0.049 Uiso 1 1 calc R U . . .
C11 C 1.1442(9) 0.1765(7) -0.1492(6) 0.047(3) Uani 1 1 d . U . . .
H11A H 1.190612 0.213533 -0.143074 0.056 Uiso 1 1 calc R U . . .
N12 N 1.0553(6) 0.1609(5) -0.0910(4) 0.0260(16) Uani 1 1 d . U . . .
O21 O 0.8576(6) 0.3148(4) -0.0796(3) 0.0328(15) Uani 1 1 d . U . . .
C22 C 0.7483(9) 0.3330(6) -0.0802(6) 0.035(2) Uani 1 1 d . U . . .
C23 C 0.6548(10) 0.3489(7) -0.0172(6) 0.046(3) Uani 1 1 d . U . . .
H23A H 0.574349 0.363278 -0.025031 0.056 Uiso 1 1 calc R U . . .
C24 C 0.6765(9) 0.3442(6) 0.0560(6) 0.034(2) Uani 1 1 d . U . . .
O25 O 0.7761(6) 0.3229(4) 0.0773(3) 0.0331(15) Uani 1 1 d . U . . .
C26 C 0.7179(8) 0.3379(7) -0.1603(7) 0.054(3) Uani 1 1 d D U . . .
C27 C 0.5687(9) 0.3663(7) 0.1218(6) 0.051(3) Uani 1 1 d D U . . .
F21A F 0.7389(14) 0.4091(8) -0.2069(6) 0.091(4) Uani 0.7 1 d D U P A 1
F22A F 0.6055(8) 0.3386(9) -0.1590(5) 0.073(3) Uani 0.7 1 d D U P A 1
F23A F 0.7809(11) 0.2654(7) -0.1931(6) 0.078(3) Uani 0.7 1 d D U P A 1
F21B F 0.708(4) 0.2616(17) -0.169(2) 0.147(18) Uiso 0.3 1 d D . P A 2
F22B F 0.799(2) 0.3633(19) -0.2162(15) 0.079(10) Uiso 0.3 1 d D . P A 2
F23B F 0.620(2) 0.4039(18) -0.1678(19) 0.109(11) Uiso 0.3 1 d D . P A 2
F24 F 0.5700(8) 0.3008(7) 0.1787(5) 0.128(4) Uani 1 1 d D U . . .
F25 F 0.4658(6) 0.3808(7) 0.1021(5) 0.118(3) Uani 1 1 d D U . . .
F26 F 0.5686(7) 0.4294(7) 0.1545(6) 0.137(4) Uani 1 1 d D U . . .
O31 O 1.1862(5) 0.1911(4) 0.0273(3) 0.0296(14) Uani 1 1 d . U . . .
C32 C 1.2405(9) 0.1704(6) 0.0822(6) 0.036(2) Uani 1 1 d . U . . .
C33 C 1.1937(10) 0.1517(7) 0.1609(5) 0.043(3) Uani 1 1 d . U . . .
H33A H 1.245277 0.136091 0.197807 0.052 Uiso 1 1 calc R U . . .
C34 C 1.0720(10) 0.1556(7) 0.1860(5) 0.037(2) Uani 1 1 d . U . . .
O35 O 0.9907(6) 0.1771(4) 0.1461(3) 0.0307(15) Uani 1 1 d . U . . .
C36 C 1.3753(10) 0.1617(6) 0.0610(6) 0.047(3) Uani 1 1 d D U . . .
C37 C 1.0308(9) 0.1286(6) 0.2729(6) 0.048(3) Uani 1 1 d D U . . .
F31 F 1.3983(6) 0.2321(6) 0.0130(5) 0.108(3) Uani 1 1 d D U . . .
F32 F 1.4324(6) 0.0923(6) 0.0250(6) 0.108(3) Uani 1 1 d D U . . .
F33 F 1.4297(6) 0.1574(7) 0.1172(4) 0.104(3) Uani 1 1 d D U . . .
F34A F 1.112(2) 0.118(3) 0.3144(17) 0.098(11) Uani 0.39 1 d D U P B 1
F35A F 0.997(4) 0.0560(17) 0.2876(16) 0.114(14) Uani 0.39 1 d D U P B 1
F36A F 0.941(3) 0.1908(19) 0.3001(15) 0.111(12) Uani 0.39 1 d D U P B 1
F34B F 0.9293(16) 0.1097(16) 0.2876(9) 0.099(7) Uani 0.61 1 d D U P B 2
F35B F 1.013(2) 0.1923(11) 0.3138(8) 0.079(5) Uani 0.61 1 d D U P B 2
F36B F 1.1087(18) 0.0622(15) 0.3020(12) 0.141(11) Uani 0.61 1 d D U P B 2
O41 O 1.0152(6) 0.3593(4) 0.0868(3) 0.0344(16) Uani 1 1 d . U . . .
C42 C 1.0940(9) 0.4015(6) 0.0723(6) 0.033(2) Uani 1 1 d . U . . .
C43 C 1.1609(9) 0.4241(7) 0.0021(6) 0.042(3) Uani 1 1 d . U . . .
H43A H 1.213219 0.460452 -0.000948 0.050 Uiso 1 1 calc R U . . .
C44 C 1.1542(9) 0.3960(6) -0.0633(6) 0.034(2) Uani 1 1 d . U . . .
O45 O 1.0900(6) 0.3500(4) -0.0736(3) 0.0353(16) Uani 1 1 d . U . . .
C46 C 1.1145(8) 0.4277(6) 0.1448(5) 0.038(2) Uani 1 1 d D U . . .
C47 C 1.2402(11) 0.4197(7) -0.1369(7) 0.050(3) Uani 1 1 d . U . . .
F41A F 1.1717(15) 0.3552(5) 0.1851(7) 0.121(5) Uani 0.8 1 d D U P C 1
F42A F 1.0200(7) 0.4694(7) 0.1888(4) 0.064(2) Uani 0.8 1 d D U P C 1
F43A F 1.1882(9) 0.4805(7) 0.1290(5) 0.077(3) Uani 0.8 1 d D U P C 1
F41B F 1.080(6) 0.5133(13) 0.152(4) 0.25(4) Uiso 0.2 1 d D . P C 2
F42B F 1.2240(17) 0.400(3) 0.159(2) 0.086(14) Uiso 0.2 1 d D . P C 2
F43B F 1.052(3) 0.394(3) 0.2097(15) 0.075(11) Uiso 0.2 1 d D . P C 2
F44 F 1.3527(6) 0.3885(6) -0.1293(4) 0.097(3) Uani 1 1 d D U . . .
F45 F 1.2227(7) 0.5065(4) -0.1565(4) 0.080(2) Uani 1 1 d D U . . .
F46 F 1.2284(7) 0.3903(5) -0.2000(4) 0.089(3) Uani 1 1 d D U . . .
Sm2 Sm 0.47387(4) 0.24271(3) 0.52938(2) 0.02480(15) Uani 1 1 d . U . . .
N51 N 0.6006(7) 0.3362(5) 0.4329(4) 0.0325(18) Uani 1 1 d . U . . .
C52 C 0.6447(9) 0.3173(7) 0.3579(5) 0.043(3) Uani 1 1 d . U . . .
H52A H 0.611186 0.280148 0.338584 0.051 Uiso 1 1 calc R U . . .
C53 C 0.7367(10) 0.3506(7) 0.3092(5) 0.044(3) Uani 1 1 d . U . . .
H53A H 0.760012 0.341467 0.256324 0.053 Uiso 1 1 calc R U . . .
C54 C 0.7907(10) 0.3954(8) 0.3388(6) 0.050(3) Uani 1 1 d . U . . .
H54A H 0.858029 0.413797 0.307746 0.060 Uiso 1 1 calc R U . . .
C55 C 0.7525(9) 0.4154(7) 0.4118(6) 0.046(3) Uani 1 1 d . U . . .
H55A H 0.790313 0.449279 0.431512 0.056 Uiso 1 1 calc R U . . .
C56 C 0.6558(8) 0.3852(6) 0.4580(5) 0.029(2) Uani 1 1 d . U . . .
C57 C 0.6066(9) 0.4067(6) 0.5391(5) 0.030(2) Uani 1 1 d . U . . .
C58 C 0.6422(9) 0.4634(7) 0.5719(5) 0.039(2) Uani 1 1 d . U . . .
H58A H 0.703904 0.489961 0.543205 0.046 Uiso 1 1 calc R U . . .
C59 C 0.5896(10) 0.4826(7) 0.6462(5) 0.042(3) Uani 1 1 d . U . . .
H59A H 0.615472 0.521329 0.668970 0.051 Uiso 1 1 calc R U . . .
C60 C 0.5003(9) 0.4450(6) 0.6861(5) 0.035(2) Uani 1 1 d . U . . .
H60A H 0.461552 0.458197 0.736729 0.043 Uiso 1 1 calc R U . . .
C61 C 0.4661(9) 0.3862(6) 0.6514(5) 0.034(2) Uani 1 1 d . U . . .
H61A H 0.404355 0.359471 0.679677 0.040 Uiso 1 1 calc R U . . .
N62 N 0.5174(6) 0.3669(5) 0.5800(4) 0.0250(16) Uani 1 1 d . U . . .
O71 O 0.5551(6) 0.1508(4) 0.4267(3) 0.0363(16) Uani 1 1 d . U . . .
C72 C 0.5104(10) 0.1079(7) 0.3959(5) 0.036(2) Uani 1 1 d . U . . .
C73 C 0.4077(9) 0.0797(7) 0.4242(5) 0.040(3) Uani 1 1 d . U . . .
H73A H 0.384220 0.045816 0.395018 0.048 Uiso 1 1 calc R U . . .
C74 C 0.3380(9) 0.1007(7) 0.4954(6) 0.035(2) Uani 1 1 d . U . . .
O75 O 0.3563(6) 0.1403(4) 0.5420(3) 0.0318(15) Uani 1 1 d . U . . .
C76 C 0.5769(12) 0.0871(8) 0.3145(6) 0.054(3) Uani 1 1 d . U . . .
C77 C 0.2210(10) 0.0738(6) 0.5180(5) 0.047(2) Uani 1 1 d D U . . .
F71 F 0.5098(8) 0.1234(6) 0.2628(4) 0.114(3) Uani 1 1 d . U . . .
F72 F 0.6737(8) 0.1167(6) 0.2900(4) 0.096(3) Uani 1 1 d . U . . .
F73 F 0.6107(7) 0.0006(5) 0.3092(4) 0.086(3) Uani 1 1 d . U . . .
F74A F 0.209(3) 0.0187(17) 0.4766(14) 0.089(8) Uani 0.54 1 d D U P D 1
F75A F 0.205(4) 0.033(2) 0.5889(14) 0.096(11) Uani 0.54 1 d D U P D 1
F76A F 0.133(2) 0.1453(13) 0.504(2) 0.139(12) Uani 0.54 1 d D U P D 1
F74B F 0.136(2) 0.132(2) 0.558(2) 0.152(16) Uani 0.46 1 d D U P D 2
F75B F 0.179(4) 0.055(3) 0.4647(12) 0.145(17) Uani 0.46 1 d D U P D 2
F76B F 0.223(4) 0.008(2) 0.5740(17) 0.078(11) Uani 0.46 1 d D U P D 2
O81 O 0.2781(6) 0.3224(4) 0.5901(3) 0.0345(15) Uani 1 1 d . U . . .
C82 C 0.1786(9) 0.3454(6) 0.5707(6) 0.032(2) Uani 1 1 d . U . . .
C83 C 0.1509(10) 0.3497(7) 0.4977(6) 0.042(2) Uani 1 1 d . U . . .
H83A H 0.069677 0.363747 0.491503 0.050 Uiso 1 1 calc R U . . .
C84 C 0.2436(10) 0.3331(7) 0.4342(6) 0.039(2) Uani 1 1 d . U . . .
O85 O 0.3541(6) 0.3108(4) 0.4319(3) 0.0366(16) Uani 1 1 d . U . . .
C86 C 0.0719(9) 0.3751(6) 0.6350(6) 0.043(2) Uani 1 1 d D U . . .
C87 C 0.2073(11) 0.3410(8) 0.3547(6) 0.045(3) Uani 1 1 d . U . . .
F81A F 0.084(3) 0.427(3) 0.6778(19) 0.150(15) Uani 0.53 1 d D U P E 1
F82A F -0.0259(16) 0.421(2) 0.6098(13) 0.112(10) Uani 0.53 1 d D U P E 1
F83A F 0.044(3) 0.3086(16) 0.682(2) 0.145(15) Uani 0.53 1 d D U P E 1
F81B F -0.0277(18) 0.363(2) 0.6291(18) 0.108(11) Uani 0.47 1 d D U P E 2
F82B F 0.090(3) 0.335(3) 0.7039(12) 0.111(13) Uani 0.47 1 d D U P E 2
F83B F 0.060(3) 0.4580(12) 0.6392(17) 0.092(11) Uani 0.47 1 d D U P E 2
F84 F 0.2617(8) 0.2704(5) 0.3212(4) 0.101(3) Uani 1 1 d . U . . .
F85 F 0.2310(8) 0.4098(5) 0.3097(4) 0.094(3) Uani 1 1 d . U . . .
F86 F 0.0913(7) 0.3498(6) 0.3598(4) 0.088(2) Uani 1 1 d . U . . .
O91 O 0.4772(6) 0.1799(4) 0.6637(3) 0.0299(14) Uani 1 1 d . U . . .
C92 C 0.5563(9) 0.1575(6) 0.7053(5) 0.035(2) Uani 1 1 d . U . . .
C93 C 0.6782(9) 0.1508(7) 0.6812(6) 0.040(3) Uani 1 1 d . U . . .
H93A H 0.728449 0.136711 0.718776 0.048 Uiso 1 1 calc R U . . .
C94 C 0.7272(9) 0.1642(7) 0.6038(6) 0.036(2) Uani 1 1 d . U . . .
O95 O 0.6761(6) 0.1827(4) 0.5464(4) 0.0341(15) Uani 1 1 d . U . . .
C96 C 0.5109(11) 0.1357(8) 0.7918(6) 0.048(3) Uani 1 1 d . U . . .
C97 C 0.8638(10) 0.1585(8) 0.5799(7) 0.046(3) Uani 1 1 d . U . . .
F91 F 0.4632(8) 0.0688(6) 0.8066(4) 0.103(3) Uani 1 1 d D U . . .
F92 F 0.4261(8) 0.2038(5) 0.8183(4) 0.095(3) Uani 1 1 d D U . . .
F93 F 0.5930(7) 0.1178(6) 0.8348(4) 0.090(3) Uani 1 1 d D U . . .
F94 F 0.9158(7) 0.1423(7) 0.6416(5) 0.117(3) Uani 1 1 d . U . . .
F95 F 0.9190(6) 0.0970(6) 0.5388(6) 0.120(4) Uani 1 1 d . U . . .
F96 F 0.8815(6) 0.2330(5) 0.5443(5) 0.098(3) Uani 1 1 d . U . . .

loop_
_atom_site_aniso_label
_atom_site_aniso_U_11
_atom_site_aniso_U_22
_atom_site_aniso_U_33
_atom_site_aniso_U_23
_atom_site_aniso_U_13
_atom_site_aniso_U_12
Sm1 0.0222(3) 0.0291(3) 0.0237(3) -0.0001(2) -0.0050(2) -0.0121(2)
N1 0.024(4) 0.025(4) 0.025(4) -0.003(3) -0.002(3) -0.012(3)
C2 0.028(6) 0.034(6) 0.037(5) -0.006(4) 0.002(4) -0.007(4)
C3 0.029(6) 0.032(6) 0.033(5) -0.004(4) -0.002(4) -0.011(4)
C4 0.026(6) 0.055(7) 0.058(6) -0.022(5) 0.008(5) -0.021(5)
C5 0.034(6) 0.033(6) 0.044(5) -0.017(5) -0.006(4) -0.005(4)
C6 0.022(5) 0.018(5) 0.032(4) -0.001(4) -0.013(4) -0.003(4)
C7 0.032(6) 0.020(5) 0.031(4) -0.007(4) -0.006(4) 0.000(4)
C8 0.047(7) 0.055(7) 0.036(5) -0.010(5) -0.008(4) -0.022(6)
C9 0.061(8) 0.038(7) 0.046(6) -0.021(5) 0.011(5) -0.006(5)
C10 0.030(6) 0.061(7) 0.022(5) -0.001(4) 0.009(4) -0.009(5)
C11 0.033(6) 0.057(7) 0.044(6) -0.008(5) 0.003(4) -0.009(5)
N12 0.022(4) 0.034(4) 0.019(3) -0.003(3) -0.003(3) -0.004(3)
O21 0.027(3) 0.029(4) 0.040(3) 0.003(3) -0.013(3) -0.006(3)
C22 0.034(5) 0.021(5) 0.049(5) -0.001(4) -0.017(4) 0.000(5)
C23 0.030(6) 0.047(7) 0.055(5) -0.006(5) -0.011(4) 0.001(5)
C24 0.022(4) 0.020(5) 0.062(5) -0.003(4) -0.013(4) -0.004(4)
O25 0.027(3) 0.031(4) 0.042(4) -0.015(3) -0.003(3) -0.004(3)
C26 0.030(6) 0.064(7) 0.056(6) 0.005(5) -0.022(5) 0.006(6)
C27 0.031(5) 0.067(8) 0.068(7) -0.031(5) -0.005(5) -0.020(6)
F21A 0.157(13) 0.081(8) 0.068(7) 0.035(6) -0.074(8) -0.068(9)
F22A 0.046(5) 0.120(10) 0.070(7) -0.010(6) -0.039(5) -0.031(6)
F23A 0.080(8) 0.090(7) 0.073(7) -0.034(6) -0.055(7) 0.007(6)
F24 0.089(7) 0.138(7) 0.103(6) 0.001(5) 0.044(5) -0.004(6)
F25 0.029(4) 0.226(11) 0.111(6) -0.081(6) -0.008(4) -0.016(5)
F26 0.064(6) 0.168(8) 0.213(10) -0.157(8) 0.059(6) -0.063(6)
O31 0.026(3) 0.034(4) 0.029(3) 0.000(3) -0.012(3) -0.005(3)
C32 0.030(5) 0.020(5) 0.056(5) -0.001(5) -0.020(4) 0.002(4)
C33 0.048(6) 0.049(7) 0.034(5) -0.005(5) -0.025(4) -0.004(6)
C34 0.052(6) 0.037(6) 0.027(4) -0.003(4) -0.014(4) -0.017(5)
O35 0.036(4) 0.032(4) 0.025(3) 0.002(3) -0.007(3) -0.014(3)
C36 0.039(6) 0.042(6) 0.063(7) -0.009(5) -0.020(5) -0.004(6)
C37 0.069(7) 0.045(6) 0.033(5) 0.003(4) -0.024(5) -0.015(5)
F31 0.049(5) 0.109(6) 0.155(7) 0.037(6) -0.022(5) -0.037(5)
F32 0.032(4) 0.112(6) 0.200(9) -0.101(6) -0.004(5) -0.011(4)
F33 0.044(5) 0.202(10) 0.083(5) -0.030(5) -0.029(4) -0.035(6)
F34A 0.084(17) 0.18(3) 0.029(10) 0.02(2) -0.037(14) -0.047(18)
F35A 0.26(4) 0.080(17) 0.033(11) 0.034(14) -0.06(2) -0.10(2)
F36A 0.12(2) 0.11(2) 0.053(13) -0.025(15) -0.012(15) 0.043(18)
F34B 0.135(13) 0.159(18) 0.035(7) 0.036(13) -0.024(9) -0.115(15)
F35B 0.127(15) 0.100(11) 0.030(7) -0.023(8) 0.009(10) -0.067(11)
F36B 0.126(14) 0.131(17) 0.059(13) 0.046(13) 0.016(11) 0.066(14)
O41 0.038(4) 0.037(4) 0.035(3) -0.004(3) -0.005(3) -0.021(3)
C42 0.032(6) 0.026(6) 0.045(5) -0.012(4) -0.019(4) 0.001(4)
C43 0.033(6) 0.043(7) 0.054(5) -0.018(5) 0.002(5) -0.016(5)
C44 0.029(5) 0.034(6) 0.042(4) -0.001(4) -0.004(4) -0.017(5)
O45 0.042(4) 0.043(4) 0.027(3) 0.004(3) -0.008(3) -0.025(3)
C46 0.049(7) 0.033(6) 0.041(5) -0.004(4) -0.022(4) -0.016(5)
C47 0.047(6) 0.034(6) 0.059(6) -0.003(5) 0.009(5) -0.012(5)
F41A 0.232(14) 0.029(5) 0.134(9) -0.012(5) -0.153(10) 0.008(6)
F42A 0.053(5) 0.100(7) 0.045(5) -0.043(5) 0.001(4) -0.016(5)
F43A 0.084(7) 0.104(7) 0.073(6) -0.042(5) 0.005(5) -0.069(6)
F44 0.041(4) 0.120(7) 0.094(5) 0.022(5) 0.017(4) -0.010(4)
F45 0.091(6) 0.052(4) 0.079(5) 0.008(3) 0.015(4) -0.025(4)
F46 0.108(6) 0.116(6) 0.053(4) -0.032(4) 0.038(4) -0.070(5)
Sm2 0.0229(3) 0.0314(3) 0.0225(3) -0.0034(2) -0.0037(2) -0.0113(2)
N51 0.041(5) 0.037(5) 0.019(3) -0.001(3) 0.001(3) -0.015(4)
C52 0.054(7) 0.037(6) 0.033(5) -0.003(4) -0.004(5) -0.008(5)
C53 0.052(7) 0.055(7) 0.013(4) 0.003(4) 0.005(4) -0.010(5)
C54 0.030(6) 0.067(8) 0.042(5) 0.005(5) 0.007(5) -0.015(6)
C55 0.044(7) 0.051(7) 0.044(5) -0.006(5) 0.002(5) -0.022(5)
C56 0.024(5) 0.025(6) 0.031(4) 0.003(4) -0.001(4) -0.003(4)
C57 0.035(6) 0.017(5) 0.040(5) 0.002(4) -0.015(4) -0.009(4)
C58 0.035(6) 0.047(7) 0.038(5) 0.003(4) -0.010(4) -0.019(5)
C59 0.068(8) 0.047(7) 0.028(5) -0.001(4) -0.023(5) -0.031(6)
C60 0.037(6) 0.044(6) 0.023(5) -0.011(4) 0.000(4) -0.008(5)
C61 0.029(6) 0.039(6) 0.036(5) -0.010(4) -0.009(4) -0.007(5)
N62 0.021(4) 0.025(4) 0.027(3) -0.004(3) -0.003(3) -0.003(3)
O71 0.029(4) 0.047(4) 0.035(3) -0.015(3) 0.005(3) -0.015(3)
C72 0.049(7) 0.033(6) 0.031(4) -0.009(4) -0.004(4) -0.018(5)
C73 0.052(7) 0.041(6) 0.037(5) -0.009(5) -0.012(4) -0.023(5)
C74 0.029(5) 0.037(6) 0.043(5) -0.005(4) -0.011(4) -0.011(4)
O75 0.032(4) 0.032(4) 0.034(3) -0.010(3) -0.002(3) -0.012(3)
C76 0.079(9) 0.039(6) 0.041(6) -0.019(5) 0.001(5) -0.011(6)
C77 0.044(6) 0.049(7) 0.056(6) -0.016(4) -0.009(5) -0.019(5)
F71 0.108(6) 0.159(8) 0.032(4) -0.016(4) -0.010(4) 0.031(6)
F72 0.114(6) 0.130(7) 0.056(4) -0.037(5) 0.040(4) -0.075(6)
F73 0.120(7) 0.057(4) 0.071(5) -0.038(4) 0.025(4) -0.022(4)
F74A 0.097(15) 0.113(14) 0.100(15) -0.053(13) -0.006(12) -0.073(12)
F75A 0.10(2) 0.15(2) 0.045(7) -0.006(10) 0.023(9) -0.080(19)
F76A 0.041(9) 0.052(9) 0.33(4) 0.014(13) -0.069(19) -0.019(7)
F74B 0.018(11) 0.098(18) 0.34(4) -0.12(2) 0.014(19) 0.003(12)
F75B 0.13(3) 0.35(5) 0.021(8) 0.014(14) -0.012(11) -0.20(3)
F76B 0.041(14) 0.104(18) 0.083(18) 0.037(17) -0.023(15) -0.033(12)
O81 0.028(3) 0.042(4) 0.033(3) -0.010(3) -0.005(3) -0.006(3)
C82 0.029(4) 0.021(5) 0.048(5) -0.010(4) -0.009(4) -0.006(4)
C83 0.037(6) 0.037(6) 0.053(5) -0.002(5) -0.021(4) -0.007(5)
C84 0.050(6) 0.033(6) 0.045(5) -0.003(4) -0.026(4) -0.016(5)
O85 0.039(4) 0.039(4) 0.036(3) -0.002(3) -0.013(3) -0.014(3)
C86 0.029(5) 0.036(6) 0.064(6) -0.007(5) -0.006(5) -0.011(5)
C87 0.060(7) 0.041(6) 0.046(5) -0.006(5) -0.030(5) -0.017(6)
F81A 0.12(2) 0.26(4) 0.11(3) -0.14(2) 0.044(18) -0.10(3)
F82A 0.042(11) 0.16(2) 0.083(12) -0.025(16) -0.005(9) 0.054(13)
F83A 0.07(2) 0.083(13) 0.19(3) 0.038(15) 0.081(16) 0.012(11)
F81B 0.056(12) 0.19(3) 0.12(2) -0.11(2) 0.034(11) -0.08(2)
F82B 0.06(2) 0.15(2) 0.052(8) 0.016(15) 0.025(9) 0.031(17)
F83B 0.094(19) 0.050(8) 0.12(2) -0.064(11) 0.071(16) -0.033(11)
F84 0.145(8) 0.082(5) 0.081(5) -0.042(4) -0.081(5) 0.029(5)
F85 0.164(8) 0.098(6) 0.061(4) 0.031(4) -0.069(5) -0.086(6)
F86 0.070(5) 0.143(7) 0.073(5) -0.011(5) -0.048(4) -0.036(5)
O91 0.034(4) 0.034(4) 0.022(3) 0.002(3) -0.007(3) -0.012(3)
C92 0.038(5) 0.028(6) 0.036(4) 0.005(4) -0.013(4) -0.007(5)
C93 0.038(5) 0.048(7) 0.043(5) 0.001(5) -0.018(4) -0.018(5)
C94 0.028(5) 0.035(6) 0.053(5) -0.009(5) -0.018(4) -0.010(5)
O95 0.027(3) 0.036(4) 0.038(3) -0.004(3) -0.007(3) -0.007(3)
C96 0.060(7) 0.063(7) 0.027(5) -0.002(5) -0.011(4) -0.026(6)
C97 0.027(5) 0.044(6) 0.067(7) 0.000(5) -0.017(5) -0.011(5)
F91 0.174(9) 0.126(6) 0.047(4) 0.028(4) -0.028(5) -0.115(6)
F92 0.113(6) 0.107(6) 0.038(4) -0.004(4) 0.008(4) -0.006(5)
F93 0.075(5) 0.161(8) 0.048(4) 0.015(4) -0.032(4) -0.054(5)
F94 0.049(5) 0.207(10) 0.095(6) 0.014(5) -0.038(4) -0.039(6)
F95 0.030(4) 0.125(7) 0.221(9) -0.110(7) 0.020(5) -0.020(5)
F96 0.040(4) 0.068(5) 0.178(8) 0.031(5) -0.025(5) -0.028(4)

loop_
_atom_type_symbol
_atom_type_description
_atom_type_scat_dispersion_real
_atom_type_scat_dispersion_imag
_atom_type_scat_source
C C 0.0033 0.0016 'International Tables Vol C Tables 4.2.6.8 and 6.1.1.4'
H H 0.0000 0.0000 'International Tables Vol C Tables 4.2.6.8 and 6.1.1.4'
N N 0.0061 0.0033 'International Tables Vol C Tables 4.2.6.8 and 6.1.1.4'
O O 0.0106 0.0060 'International Tables Vol C Tables 4.2.6.8 and 6.1.1.4'
F F 0.0171 0.0103 'International Tables Vol C Tables 4.2.6.8 and 6.1.1.4'
Sm Sm -0.1638 3.4418 'International Tables Vol C Tables 4.2.6.8 and 6.1.1.4'

loop_
_geom_angle_atom_site_label_1
_geom_angle_atom_site_label_2
_geom_angle_atom_site_label_3
_geom_angle
O21 Sm1 O41 118.9(2)
O21 Sm1 O31 139.0(2)
O41 Sm1 O31 78.7(2)
O21 Sm1 O35 145.9(2)
O41 Sm1 O35 75.7(2)
O31 Sm1 O35 71.1(2)
O21 Sm1 O25 70.6(2)
O41 Sm1 O25 80.4(2)
O31 Sm1 O25 150.0(2)
O35 Sm1 O25 83.1(2)
O21 Sm1 O45 77.4(2)
O41 Sm1 O45 71.9(2)
O31 Sm1 O45 73.9(2)
O35 Sm1 O45 135.9(2)
O25 Sm1 O45 119.2(2)
O21 Sm1 N1 77.9(2)
O41 Sm1 N1 145.8(2)
O31 Sm1 N1 108.9(2)
O35 Sm1 N1 75.7(2)
O25 Sm1 N1 77.9(2)
O45 Sm1 N1 142.2(2)
O21 Sm1 N12 70.4(2)
O41 Sm1 N12 147.6(2)
O31 Sm1 N12 76.7(2)
O35 Sm1 N12 115.0(2)
O25 Sm1 N12 129.7(2)
O45 Sm1 N12 81.2(2)
N1 Sm1 N12 63.8(2)
C2 N1 C6 117.3(8)
C2 N1 Sm1 121.0(6)
C6 N1 Sm1 120.9(5)
N1 C2 C3 123.6(9)
N1 C2 H2A 118.2
C3 C2 H2A 118.2
C4 C3 C2 117.5(8)
C4 C3 H3A 121.3
C2 C3 H3A 121.3
C3 C4 C5 119.8(9)
C3 C4 H4A 120.1
C5 C4 H4A 120.1
C4 C5 C6 120.4(9)
C4 C5 H5A 119.8
C6 C5 H5A 119.8
N1 C6 C5 121.2(8)
N1 C6 C7 115.0(8)
C5 C6 C7 123.6(8)
N12 C7 C8 121.8(8)
N12 C7 C6 116.8(8)
C8 C7 C6 121.4(9)
C9 C8 C7 119.7(10)
C9 C8 H8A 120.1
C7 C8 H8A 120.1
C10 C9 C8 120.4(10)
C10 C9 H9A 119.8
C8 C9 H9A 119.8
C9 C10 C11 117.9(9)
C9 C10 H10A 121.1
C11 C10 H10A 121.1
N12 C11 C10 122.3(10)
N12 C11 H11A 118.9
C10 C11 H11A 118.9
C7 N12 C11 117.7(8)
C7 N12 Sm1 120.0(5)
C11 N12 Sm1 120.4(7)
C22 O21 Sm1 134.8(6)
O21 C22 C23 126.9(10)
O21 C22 C26 114.4(9)
C23 C22 C26 118.7(10)
C24 C23 C22 121.4(10)
C24 C23 H23A 119.3
C22 C23 H23A 119.3
O25 C24 C23 127.9(10)
O25 C24 C27 113.8(9)
C23 C24 C27 118.3(9)
C24 O25 Sm1 134.1(6)
F21B C26 F22B 110(2)
F21A C26 F22A 107.5(10)
F21B C26 F23B 113(2)
F22B C26 F23B 102.8(17)
F21A C26 F23A 109.1(11)
F22A C26 F23A 102.9(11)
F21B C26 C22 110(2)
F22B C26 C22 111.4(17)
F21A C26 C22 111.3(10)
F22A C26 C22 114.6(9)
F23B C26 C22 108.6(18)
F23A C26 C22 111.0(9)
F26 C27 F25 109.6(10)
F26 C27 F24 102.6(11)
F25 C27 F24 104.1(10)
F26 C27 C24 113.4(9)
F25 C27 C24 114.4(9)
F24 C27 C24 111.8(9)
C32 O31 Sm1 132.8(6)
O31 C32 C33 127.7(10)
O31 C32 C36 115.8(9)
C33 C32 C36 116.5(9)
C34 C33 C32 120.9(10)
C34 C33 H33A 119.6
C32 C33 H33A 119.6
O35 C34 C33 128.2(9)
O35 C34 C37 114.9(9)
C33 C34 C37 116.9(9)
C34 O35 Sm1 132.1(6)
F33 C36 F32 107.3(10)
F33 C36 F31 103.1(9)
F32 C36 F31 106.2(9)
F33 C36 C32 116.8(9)
F32 C36 C32 111.6(9)
F31 C36 C32 111.1(8)
F34B C37 F36B 109.0(14)
F35A C37 F36A 107.6(18)
F35A C37 F34A 107.2(16)
F36A C37 F34A 105.3(16)
F34B C37 F35B 103.9(13)
F36B C37 F35B 105.8(14)
F34B C37 C34 112.4(11)
F35A C37 C34 112.9(15)
F36B C37 C34 112.2(13)
F36A C37 C34 109.8(15)
F34A C37 C34 113.7(16)
F35B C37 C34 112.9(10)
C42 O41 Sm1 132.0(6)
O41 C42 C43 128.3(10)
O41 C42 C46 112.8(8)
C43 C42 C46 118.9(9)
C44 C43 C42 121.5(9)
C44 C43 H43A 119.2
C42 C43 H43A 119.2
O45 C44 C43 130.4(8)
O45 C44 C47 113.0(9)
C43 C44 C47 116.5(9)
C44 O45 Sm1 130.7(6)
F42A C46 F41A 110.2(10)
F42B C46 F41B 105(2)
F42A C46 F43A 104.6(8)
F41A C46 F43A 103.9(10)
F42B C46 F43B 102.0(19)
F41B C46 F43B 101(2)
F42A C46 C42 116.3(8)
F42B C46 C42 117(2)
F41A C46 C42 108.2(8)
F41B C46 C42 117(3)
F43A C46 C42 113.0(8)
F43B C46 C42 112.2(18)
F44 C47 F45 106.1(10)
F44 C47 F46 107.2(10)
F45 C47 F46 104.7(9)
F44 C47 C44 112.5(10)
F45 C47 C44 112.2(9)
F46 C47 C44 113.6(9)
O95 Sm2 O75 117.4(2)
O95 Sm2 O85 142.0(2)
O75 Sm2 O85 78.3(2)
O95 Sm2 O81 143.3(2)
O75 Sm2 O81 77.2(2)
O85 Sm2 O81 71.1(2)
O95 Sm2 O71 78.4(2)
O75 Sm2 O71 70.7(2)
O85 Sm2 O71 75.0(2)
O81 Sm2 O71 137.1(2)
O95 Sm2 O91 71.0(2)
O75 Sm2 O91 80.8(2)
O85 Sm2 O91 146.8(2)
O81 Sm2 O91 79.4(2)
O71 Sm2 O91 121.3(2)
O95 Sm2 N62 76.9(2)
O75 Sm2 N62 149.6(2)
O85 Sm2 N62 107.5(2)
O81 Sm2 N62 76.8(2)
O71 Sm2 N62 139.6(2)
O91 Sm2 N62 79.3(2)
O95 Sm2 N51 72.1(2)
O75 Sm2 N51 144.6(2)
O85 Sm2 N51 76.6(2)
O81 Sm2 N51 116.6(2)
O71 Sm2 N51 79.0(2)
O91 Sm2 N51 132.0(2)
N62 Sm2 N51 63.2(2)
C56 N51 C52 115.8(8)
C56 N51 Sm2 120.6(5)
C52 N51 Sm2 120.5(6)
N51 C52 C53 122.5(10)
N51 C52 H52A 118.7
C53 C52 H52A 118.7
C54 C53 C52 118.3(9)
C54 C53 H53A 120.8
C52 C53 H53A 120.8
C53 C54 C55 121.7(10)
C53 C54 H54A 119.2
C55 C54 H54A 119.2
C54 C55 C56 118.7(11)
C54 C55 H55A 120.7
C56 C55 H55A 120.7
N51 C56 C55 122.7(9)
N51 C56 C57 115.6(8)
C55 C56 C57 121.7(10)
C58 C57 N62 120.4(8)
C58 C57 C56 124.1(9)
N62 C57 C56 115.5(8)
C57 C58 C59 121.0(9)
C57 C58 H58A 119.5
C59 C58 H58A 119.5
C60 C59 C58 118.8(9)
C60 C59 H59A 120.6
C58 C59 H59A 120.6
C59 C60 C61 119.1(8)
C59 C60 H60A 120.4
C61 C60 H60A 120.4
N62 C61 C60 122.2(9)
N62 C61 H61A 118.9
C60 C61 H61A 118.9
C61 N62 C57 118.5(8)
C61 N62 Sm2 120.2(6)
C57 N62 Sm2 120.7(5)
C72 O71 Sm2 132.6(6)
O71 C72 C73 128.4(9)
O71 C72 C76 115.0(9)
C73 C72 C76 116.6(10)
C72 C73 C74 120.2(9)
C72 C73 H73A 119.9
C74 C73 H73A 119.9
O75 C74 C73 129.0(9)
O75 C74 C77 114.9(8)
C73 C74 C77 116.1(9)
C74 O75 Sm2 132.9(6)
F71 C76 F72 105.4(10)
F71 C76 F73 105.6(10)
F72 C76 F73 106.8(10)
F71 C76 C72 111.6(10)
F72 C76 C72 113.9(10)
F73 C76 C72 112.9(9)
F75B C77 F76B 107(2)
F75A C77 F74A 104(2)
F75A C77 F76A 113(2)
F74A C77 F76A 102(2)
F75B C77 F74B 110(3)
F76B C77 F74B 95(2)
F75B C77 C74 118.6(16)
F76B C77 C74 113(2)
F75A C77 C74 113(2)
F74A C77 C74 115.9(15)
F76A C77 C74 108.1(15)
F74B C77 C74 111.4(18)
C82 O81 Sm2 132.5(6)
O81 C82 C83 128.8(9)
O81 C82 C86 115.2(9)
C83 C82 C86 116.0(9)
C84 C83 C82 119.4(10)
C84 C83 H83A 120.3
C82 C83 H83A 120.3
O85 C84 C83 129.1(10)
O85 C84 C87 113.9(10)
C83 C84 C87 117.0(10)
C84 O85 Sm2 132.3(6)
F81A C86 F83A 106(2)
F81B C86 F83B 111(2)
F81A C86 F82A 102(2)
F83A C86 F82A 106.0(18)
F81B C86 F82B 104.8(19)
F83B C86 F82B 103(2)
F81A C86 C82 116.1(16)
F81B C86 C82 115.8(15)
F83A C86 C82 112.1(16)
F83B C86 C82 108.0(13)
F82A C86 C82 113.9(13)
F82B C86 C82 113.0(15)
F85 C87 F84 109.3(10)
F85 C87 F86 106.4(10)
F84 C87 F86 105.3(10)
F85 C87 C84 110.4(9)
F84 C87 C84 111.7(10)
F86 C87 C84 113.3(10)
C92 O91 Sm2 134.0(6)
O91 C92 C93 127.3(9)
O91 C92 C96 115.1(9)
C93 C92 C96 117.6(10)
C94 C93 C92 121.0(10)
C94 C93 H93A 119.5
C92 C93 H93A 119.5
O95 C94 C93 128.7(10)
O95 C94 C97 112.3(9)
C93 C94 C97 119.0(10)
C94 O95 Sm2 134.0(6)
F91 C96 F93 107.7(10)
F91 C96 F92 106.2(10)
F93 C96 F92 105.5(10)
F91 C96 C92 111.8(9)
F93 C96 C92 114.3(10)
F92 C96 C92 110.8(9)
F95 C97 F96 110.1(11)
F95 C97 F94 107.1(11)
F96 C97 F94 104.6(10)
F95 C97 C94 112.0(9)
F96 C97 C94 111.2(9)
F94 C97 C94 111.6(9)

loop_
_geom_bond_atom_site_label_1
_geom_bond_atom_site_label_2
_geom_bond_distance
Sm1 O21 2.385(6)
Sm1 O41 2.401(6)
Sm1 O31 2.404(6)
Sm1 O35 2.405(6)
Sm1 O25 2.405(6)
Sm1 O45 2.409(5)
Sm1 N1 2.534(7)
Sm1 N12 2.545(7)
N1 C2 1.351(10)
N1 C6 1.361(11)
C2 C3 1.412(13)
C2 H2A 0.9500
C3 C4 1.364(13)
C3 H3A 0.9500
C4 C5 1.372(12)
C4 H4A 0.9500
C5 C6 1.387(12)
C5 H5A 0.9500
C6 C7 1.503(12)
C7 N12 1.343(12)
C7 C8 1.388(12)
C8 C9 1.358(13)
C8 H8A 0.9500
C9 C10 1.345(15)
C9 H9A 0.9500
C10 C11 1.421(14)
C10 H10A 0.9500
C11 N12 1.345(10)
C11 H11A 0.9500
O21 C22 1.243(11)
C22 C23 1.392(13)
C22 C26 1.538(15)
C23 C24 1.375(14)
C23 H23A 0.9500
C24 O25 1.255(11)
C24 C27 1.533(14)
C26 F21B 1.292(15)
C26 F22B 1.308(15)
C26 F21A 1.316(11)
C26 F22A 1.324(11)
C26 F23B 1.327(15)
C26 F23A 1.334(11)
C27 F26 1.254(10)
C27 F25 1.290(10)
C27 F24 1.303(10)
O31 C32 1.235(11)
C32 C33 1.397(13)
C32 C36 1.528(14)
C33 C34 1.397(14)
C33 H33A 0.9500
C34 O35 1.258(11)
C34 C37 1.534(13)
C36 F33 1.294(10)
C36 F32 1.312(10)
C36 F31 1.324(10)
C37 F34B 1.283(12)
C37 F35A 1.287(13)
C37 F36B 1.290(12)
C37 F36A 1.294(14)
C37 F34A 1.300(13)
C37 F35B 1.300(12)
O41 C42 1.256(11)
C42 C43 1.369(12)
C42 C46 1.525(13)
C43 C44 1.357(13)
C43 H43A 0.9500
C44 O45 1.261(11)
C44 C47 1.527(12)
C46 F42A 1.294(9)
C46 F42B 1.312(16)
C46 F41A 1.318(10)
C46 F41B 1.319(16)
C46 F43A 1.331(10)
C46 F43B 1.338(15)
C47 F44 1.308(13)
C47 F45 1.317(12)
C47 F46 1.353(13)
Sm2 O95 2.371(7)
Sm2 O75 2.383(6)
Sm2 O85 2.389(7)
Sm2 O81 2.414(6)
Sm2 O71 2.415(6)
Sm2 O91 2.417(5)
Sm2 N62 2.544(7)
Sm2 N51 2.562(7)
N51 C56 1.344(12)
N51 C52 1.381(11)
C52 C53 1.398(13)
C52 H52A 0.9500
C53 C54 1.328(15)
C53 H53A 0.9500
C54 C55 1.348(14)
C54 H54A 0.9500
C55 C56 1.401(12)
C55 H55A 0.9500
C56 C57 1.499(12)
C57 C58 1.369(13)
C57 N62 1.382(11)
C58 C59 1.385(12)
C58 H58A 0.9500
C59 C60 1.358(13)
C59 H59A 0.9500
C60 C61 1.408(13)
C60 H60A 0.9500
C61 N62 1.334(11)
C61 H61A 0.9500
O71 C72 1.241(11)
C72 C73 1.374(13)
C72 C76 1.537(13)
C73 C74 1.393(12)
C73 H73A 0.9500
C74 O75 1.225(11)
C74 C77 1.516(14)
C76 F71 1.294(14)
C76 F72 1.318(14)
C76 F73 1.326(12)
C77 F75B 1.295(15)
C77 F76B 1.291(15)
C77 F75A 1.304(15)
C77 F74A 1.307(13)
C77 F76A 1.321(14)
C77 F74B 1.330(15)
O81 C82 1.236(11)
C82 C83 1.402(13)
C82 C86 1.531(13)
C83 C84 1.394(13)
C83 H83A 0.9500
C84 O85 1.246(12)
C84 C87 1.550(14)
C86 F81A 1.282(15)
C86 F81B 1.284(14)
C86 F83A 1.288(14)
C86 F83B 1.295(14)
C86 F82A 1.302(14)
C86 F82B 1.304(15)
C87 F85 1.285(11)
C87 F84 1.298(12)
C87 F86 1.324(13)
O91 C92 1.257(11)
C92 C93 1.389(13)
C92 C96 1.523(13)
C93 C94 1.375(13)
C93 H93A 0.9500
C94 O95 1.252(11)
C94 C97 1.559(13)
C96 F91 1.300(13)
C96 F93 1.309(13)
C96 F92 1.321(13)
C97 F95 1.266(13)
C97 F96 1.278(12)
C97 F94 1.330(13)

loop_
_geom_torsion_atom_site_label_1
_geom_torsion_atom_site_label_2
_geom_torsion_atom_site_label_3
_geom_torsion_atom_site_label_4
_geom_torsion
C6 N1 C2 C3 -0.6(14)
Sm1 N1 C2 C3 168.6(7)
N1 C2 C3 C4 -0.7(15)
C2 C3 C4 C5 4.0(15)
C3 C4 C5 C6 -6.0(16)
C2 N1 C6 C5 -1.4(13)
Sm1 N1 C6 C5 -170.6(7)
C2 N1 C6 C7 -176.8(8)
Sm1 N1 C6 C7 14.0(10)
C4 C5 C6 N1 4.7(15)
C4 C5 C6 C7 179.8(9)
N1 C6 C7 N12 1.2(12)
C5 C6 C7 N12 -174.1(9)
N1 C6 C7 C8 -177.7(9)
C5 C6 C7 C8 7.0(15)
N12 C7 C8 C9 0.0(16)
C6 C7 C8 C9 178.8(10)
C7 C8 C9 C10 3.1(18)
C8 C9 C10 C11 -4.9(17)
C9 C10 C11 N12 3.8(16)
C8 C7 N12 C11 -1.1(14)
C6 C7 N12 C11 180.0(8)
C8 C7 N12 Sm1 163.3(7)
C6 C7 N12 Sm1 -15.6(11)
C10 C11 N12 C7 -0.8(15)
C10 C11 N12 Sm1 -165.1(8)
Sm1 O21 C22 C23 20.4(15)
Sm1 O21 C22 C26 -159.8(6)
O21 C22 C23 C24 -1.1(17)
C26 C22 C23 C24 179.1(9)
C22 C23 C24 O25 -3.0(17)
C22 C23 C24 C27 177.6(9)
C23 C24 O25 Sm1 -11.7(15)
C27 C24 O25 Sm1 167.8(6)
O21 C22 C26 F21B 93(2)
C23 C22 C26 F21B -87(2)
O21 C22 C26 F22B -29.7(18)
C23 C22 C26 F22B 150.1(16)
O21 C22 C26 F21A -71.2(13)
C23 C22 C26 F21A 108.6(13)
O21 C22 C26 F22A 166.6(10)
C23 C22 C26 F22A -13.6(14)
O21 C22 C26 F23B -142.2(18)
C23 C22 C26 F23B 37.6(19)
O21 C22 C26 F23A 50.6(12)
C23 C22 C26 F23A -129.6(11)
O25 C24 C27 F26 59.1(13)
C23 C24 C27 F26 -121.4(12)
O25 C24 C27 F25 -174.3(10)
C23 C24 C27 F25 5.2(14)
O25 C24 C27 F24 -56.3(12)
C23 C24 C27 F24 123.2(11)
Sm1 O31 C32 C33 23.4(15)
Sm1 O31 C32 C36 -158.6(6)
O31 C32 C33 C34 -0.4(17)
C36 C32 C33 C34 -178.4(9)
C32 C33 C34 O35 -2.1(17)
C32 C33 C34 C37 176.6(9)
C33 C34 O35 Sm1 -18.2(16)
C37 C34 O35 Sm1 163.1(6)
O31 C32 C36 F33 166.9(9)
C33 C32 C36 F33 -14.8(14)
O31 C32 C36 F32 -69.2(12)
C33 C32 C36 F32 109.1(11)
O31 C32 C36 F31 49.1(12)
C33 C32 C36 F31 -132.7(10)
O35 C34 C37 F34B 17.4(17)
C33 C34 C37 F34B -161.5(15)
O35 C34 C37 F35A 66(2)
C33 C34 C37 F35A -112(2)
O35 C34 C37 F36B 140.7(18)
C33 C34 C37 F36B -38(2)
O35 C34 C37 F36A -54(2)
C33 C34 C37 F36A 128(2)
O35 C34 C37 F34A -171(2)
C33 C34 C37 F34A 10(2)
O35 C34 C37 F35B -99.8(15)
C33 C34 C37 F35B 81.4(16)
Sm1 O41 C42 C43 22.6(16)
Sm1 O41 C42 C46 -156.5(6)
O41 C42 C43 C44 -4.9(18)
C46 C42 C43 C44 174.2(9)
C42 C43 C44 O45 2.0(19)
C42 C43 C44 C47 -175.5(10)
C43 C44 O45 Sm1 -16.5(17)
C47 C44 O45 Sm1 161.0(6)
O41 C42 C46 F42A -52.2(12)
C43 C42 C46 F42A 128.6(10)
O41 C42 C46 F42B 123(2)
C43 C42 C46 F42B -57(3)
O41 C42 C46 F41A 72.4(13)
C43 C42 C46 F41A -106.9(13)
O41 C42 C46 F41B -111(3)
C43 C42 C46 F41B 70(3)
O41 C42 C46 F43A -173.2(9)
C43 C42 C46 F43A 7.6(13)
O41 C42 C46 F43B 5(2)
C43 C42 C46 F43B -174(2)
O45 C44 C47 F44 -119.4(11)
C43 C44 C47 F44 58.4(14)
O45 C44 C47 F45 121.0(11)
C43 C44 C47 F45 -61.1(14)
O45 C44 C47 F46 2.6(14)
C43 C44 C47 F46 -179.6(10)
C56 N51 C52 C53 -3.3(14)
Sm2 N51 C52 C53 -163.9(8)
N51 C52 C53 C54 6.3(16)
C52 C53 C54 C55 -5.6(18)
C53 C54 C55 C56 2.2(18)
C52 N51 C56 C55 -0.2(14)
Sm2 N51 C56 C55 160.3(8)
C52 N51 C56 C57 179.2(8)
Sm2 N51 C56 C57 -20.2(11)
C54 C55 C56 N51 0.8(16)
C54 C55 C56 C57 -178.6(9)
N51 C56 C57 C58 -172.7(9)
C55 C56 C57 C58 6.7(16)
N51 C56 C57 N62 5.3(13)
C55 C56 C57 N62 -175.2(9)
N62 C57 C58 C59 -0.3(15)
C56 C57 C58 C59 177.6(9)
C57 C58 C59 C60 -0.9(16)
C58 C59 C60 C61 1.5(16)
C59 C60 C61 N62 -0.8(16)
C60 C61 N62 C57 -0.4(14)
C60 C61 N62 Sm2 170.5(7)
C58 C57 N62 C61 1.0(14)
C56 C57 N62 C61 -177.1(8)
C58 C57 N62 Sm2 -169.9(7)
C56 C57 N62 Sm2 12.0(11)
Sm2 O71 C72 C73 -19.3(17)
Sm2 O71 C72 C76 158.3(7)
O71 C72 C73 C74 1.6(18)
C76 C72 C73 C74 -175.9(10)
C72 C73 C74 O75 -3.2(18)
C72 C73 C74 C77 174.7(10)
C73 C74 O75 Sm2 22.8(17)
C77 C74 O75 Sm2 -155.1(6)
O71 C72 C76 F71 -117.8(12)
C73 C72 C76 F71 60.0(14)
O71 C72 C76 F72 1.3(15)
C73 C72 C76 F72 179.2(10)
O71 C72 C76 F73 123.4(12)
C73 C72 C76 F73 -58.8(15)
O75 C74 C77 F75B 161(3)
C73 C74 C77 F75B -17(3)
O75 C74 C77 F76B -73(3)
C73 C74 C77 F76B 109(3)
O75 C74 C77 F75A -49(2)
C73 C74 C77 F75A 133(2)
O75 C74 C77 F74A -168.8(17)
C73 C74 C77 F74A 13(2)
O75 C74 C77 F76A 77(2)
C73 C74 C77 F76A -101(2)
O75 C74 C77 F74B 32(2)
C73 C74 C77 F74B -146(2)
Sm2 O81 C82 C83 -15.8(15)
Sm2 O81 C82 C86 165.8(5)
O81 C82 C83 C84 -5.4(16)
C86 C82 C83 C84 173.1(8)
C82 C83 C84 O85 2.8(17)
C82 C83 C84 C87 -178.6(9)
C83 C84 O85 Sm2 20.9(16)
C87 C84 O85 Sm2 -157.7(6)
O81 C82 C86 F81A 44(3)
C83 C82 C86 F81A -135(2)
O81 C82 C86 F81B -151(2)
C83 C82 C86 F81B 30(2)
O81 C82 C86 F83A -78(2)
C83 C82 C86 F83A 104(2)
O81 C82 C86 F83B 83(2)
C83 C82 C86 F83B -95(2)
O81 C82 C86 F82A 161.9(19)
C83 C82 C86 F82A -17(2)
O81 C82 C86 F82B -30(2)
C83 C82 C86 F82B 151(2)
O85 C84 C87 F85 -71.4(13)
C83 C84 C87 F85 109.8(11)
O85 C84 C87 F84 50.5(13)
C83 C84 C87 F84 -128.3(11)
O85 C84 C87 F86 169.3(9)
C83 C84 C87 F86 -9.5(14)
Sm2 O91 C92 C93 -10.4(16)
Sm2 O91 C92 C96 169.5(7)
O91 C92 C93 C94 -4.0(17)
C96 C92 C93 C94 176.1(10)
C92 C93 C94 O95 -0.3(17)
C92 C93 C94 C97 178.3(9)
C93 C94 O95 Sm2 19.3(16)
C97 C94 O95 Sm2 -159.4(6)
O91 C92 C96 F91 61.2(14)
C93 C92 C96 F91 -118.8(12)
O91 C92 C96 F93 -176.0(10)
C93 C92 C96 F93 3.9(15)
O91 C92 C96 F92 -57.1(13)
C93 C92 C96 F92 122.9(11)
O95 C94 C97 F95 -62.5(13)
C93 C94 C97 F95 118.7(12)
O95 C94 C97 F96 61.2(13)
C93 C94 C97 F96 -117.6(12)
O95 C94 C97 F94 177.5(10)
C93 C94 C97 F94 -1.3(15)
